data_4339981
loop_
_publ_author_name
'Kishore, Pilli V. V. N.'
'Baskar, Viswanathan'

_publ_section_title
;
 Hexa- and trinuclear organoantimony oxo clusters stabilized by
 organosilanols.
;
_journal_issue 13
_journal_name_full 'Inorganic chemistry'
_journal_page_first 6737
_journal_page_last 6742
_journal_paper_doi 10.1021/ic500541h
_journal_volume 53
_journal_year 2014
_chemical_formula_sum 'C54 H57 N O9 Sb3 Si2'
_chemical_formula_weight 1285.44
_chemical_name_systematic
; 
 ? 
;
_space_group_IT_number 14
_symmetry_space_group_name_Hall '-P 2yn'
_symmetry_space_group_name_H-M 'P 1 21/n 1'
_atom_sites_solution_hydrogens geom
_atom_sites_solution_primary direct
_atom_sites_solution_secondary difmap
_audit_creation_method SHELXL-97
_cell_angle_alpha 90.00
_cell_angle_beta 102.7550(10)
_cell_angle_gamma 90.00
_cell_formula_units_Z 8
_cell_length_a 18.9322(15)
_cell_length_b 28.524(2)
_cell_length_c 24.7911(19)
_cell_measurement_reflns_used 7487
_cell_measurement_temperature 273(2)
_cell_measurement_theta_max 24.93
_cell_measurement_theta_min 2.21
_cell_volume 13057.4(17)
_computing_cell_refinement 'Bruker SMART'
_computing_data_collection 'Bruker SMART'
_computing_data_reduction 'Bruker SAINT'
_computing_molecular_graphics 'Bruker SHELXTL'
_computing_publication_material 'Bruker SHELXTL'
_computing_structure_refinement 'SHELXL-97 (Sheldrick, 1997)'
_computing_structure_solution 'SHELXS-97 (Sheldrick, 1990)'
_diffrn_ambient_temperature 273(2)
_diffrn_measured_fraction_theta_full 0.995
_diffrn_measured_fraction_theta_max 0.995
_diffrn_measurement_device_type 'CCD area detector'
_diffrn_measurement_method 'phi and omega scans'
_diffrn_radiation_monochromator graphite
_diffrn_radiation_source 'fine-focus sealed tube'
_diffrn_radiation_type MoK\a
_diffrn_radiation_wavelength 0.71073
_diffrn_reflns_av_R_equivalents 0.0745
_diffrn_reflns_av_sigmaI/netI 0.0524
_diffrn_reflns_limit_h_max 22
_diffrn_reflns_limit_h_min -22
_diffrn_reflns_limit_k_max 33
_diffrn_reflns_limit_k_min -33
_diffrn_reflns_limit_l_max 29
_diffrn_reflns_limit_l_min -29
_diffrn_reflns_number 125092
_diffrn_reflns_theta_full 25.09
_diffrn_reflns_theta_max 25.09
_diffrn_reflns_theta_min 1.10
_exptl_absorpt_coefficient_mu 1.314
_exptl_absorpt_correction_T_max 0.8582
_exptl_absorpt_correction_T_min 0.7609
_exptl_absorpt_correction_type empirical
_exptl_absorpt_process_details brukarsadabs
_exptl_crystal_colour colourless
_exptl_crystal_density_diffrn 1.308
_exptl_crystal_density_method 'not measured'
_exptl_crystal_description block
_exptl_crystal_F_000 5128
_exptl_crystal_size_max 0.22
_exptl_crystal_size_mid 0.18
_exptl_crystal_size_min 0.12
_refine_diff_density_max 5.001
_refine_diff_density_min -1.179
_refine_diff_density_rms 0.302
_refine_ls_extinction_method none
_refine_ls_goodness_of_fit_ref 1.095
_refine_ls_hydrogen_treatment mixed
_refine_ls_matrix_type full
_refine_ls_number_parameters 1249
_refine_ls_number_reflns 23117
_refine_ls_number_restraints 0
_refine_ls_restrained_S_all 1.095
_refine_ls_R_factor_all 0.1002
_refine_ls_R_factor_gt 0.0853
_refine_ls_shift/su_max 0.001
_refine_ls_shift/su_mean 0.000
_refine_ls_structure_factor_coef Fsqd
_refine_ls_weighting_details 'calc w=1/[\s^2^(Fo^2^)+(0.1347P)^2^+266.6570P] where P=(Fo^2^+2Fc^2^)/3'
_refine_ls_weighting_scheme calc
_refine_ls_wR_factor_gt 0.2457
_refine_ls_wR_factor_ref 0.2594
_reflns_number_gt 19062
_reflns_number_total 23117
_reflns_threshold_expression >2sigma(I)
_cod_data_source_file ic500541h_si_001.cif
_cod_data_source_block 3
_cod_depositor_comments 'Adding full bibliography for 4339979--4339982.cif.'
_cod_original_cell_volume 13057.4(18)
_cod_original_sg_symbol_H-M 'P 21/n'
_cod_database_code 4339981

loop_
_symmetry_equiv_pos_as_xyz
'x, y, z'
'-x+1/2, y+1/2, -z+1/2'
'-x, -y, -z'
'x-1/2, -y-1/2, z-1/2'

loop_
_atom_site_label
_atom_site_type_symbol
_atom_site_fract_x
_atom_site_fract_y
_atom_site_fract_z
_atom_site_U_iso_or_equiv
_atom_site_adp_type
_atom_site_occupancy
_atom_site_symmetry_multiplicity
_atom_site_calc_flag
_atom_site_refinement_flags
Sb6 Sb 0.09094(3) 0.07076(2) 0.50469(3) 0.01411(17) Uani 1 1 d .
Sb2 Sb 0.38551(4) 0.97156(2) 0.92773(3) 0.01781(18) Uani 1 1 d .
Sb4 Sb 0.16473(3) -0.02853(2) 0.47114(3) 0.01515(17) Uani 1 1 d .
Sb3 Sb 0.45271(4) 0.89082(2) 1.00877(3) 0.01738(18) Uani 1 1 d .
Sb5 Sb 0.15126(3) -0.00586(2) 0.59383(3) 0.01498(17) Uani 1 1 d .
Sb1 Sb 0.35448(4) 0.96269(2) 1.05562(3) 0.02018(18) Uani 1 1 d .
Si3 Si 0.18472(15) 0.10401(10) 0.62447(12) 0.0183(6) Uani 1 1 d .
Si2 Si 0.34710(17) 0.85174(10) 1.08505(13) 0.0234(6) Uani 1 1 d .
Si4 Si 0.28980(16) -0.06449(10) 0.57361(12) 0.0196(6) Uani 1 1 d .
Si1 Si 0.38259(17) 0.86527(10) 0.88019(13) 0.0232(6) Uani 1 1 d .
O13 O 0.0597(4) 0.0293(2) 0.5592(3) 0.0165(14) Uani 1 1 d .
O11 O 0.1825(4) 0.0280(2) 0.5282(3) 0.0151(14) Uani 1 1 d .
O1 O 0.3530(4) 0.9245(2) 0.9826(3) 0.0190(15) Uani 1 1 d .
O2 O 0.4802(4) 0.9444(2) 0.9638(3) 0.0181(15) Uani 1 1 d .
O14 O 0.0683(3) 0.0130(2) 0.4489(3) 0.0140(14) Uani 1 1 d .
O3 O 0.3920(4) 1.0116(2) 1.0011(3) 0.0193(15) Uani 1 1 d .
O10 O 0.1248(4) -0.0537(2) 0.5334(3) 0.0153(14) Uani 1 1 d .
O4 O 0.3748(4) 0.9216(2) 0.8715(3) 0.0238(17) Uani 1 1 d .
O12 O 0.2488(4) -0.0344(2) 0.6132(3) 0.0178(15) Uani 1 1 d .
O15 O 0.2599(3) -0.0542(2) 0.5080(3) 0.0185(15) Uani 1 1 d .
O6 O 0.4541(4) 0.9359(2) 1.0708(3) 0.0194(15) Uani 1 1 d .
O5 O 0.4235(4) 0.8513(2) 0.9427(3) 0.0252(17) Uani 1 1 d .
O8 O 0.4097(4) 0.8443(2) 1.0500(3) 0.0221(16) Uani 1 1 d .
O17 O 0.1302(4) 0.1146(2) 0.5651(3) 0.0202(15) Uani 1 1 d .
O9 O 0.3226(4) 0.9060(3) 1.0897(3) 0.0269(17) Uani 1 1 d .
C61 C 0.1064(6) -0.0376(4) 0.6551(4) 0.025(2) Uani 1 1 d .
C79 C 0.3886(5) -0.0486(4) 0.5872(5) 0.023(2) Uani 1 1 d .
C49 C 0.1298(6) -0.0876(3) 0.4184(4) 0.018(2) Uani 1 1 d .
C30 C 0.4227(6) 0.8431(4) 0.7780(5) 0.027(2) Uani 1 1 d .
H30 H 0.3807 0.8589 0.7609 0.033 Uiso 1 1 calc R
C55 C 0.2094(6) 0.0110(4) 0.4136(4) 0.020(2) Uani 1 1 d .
C60 C 0.1857(7) 0.0027(4) 0.3586(5) 0.028(3) Uani 1 1 d .
H60 H 0.1513 -0.0206 0.3470 0.034 Uiso 1 1 calc R
C68 C 0.1804(6) 0.1476(4) 0.4625(5) 0.031(3) Uani 1 1 d .
H68 H 0.2016 0.1515 0.4998 0.037 Uiso 1 1 calc R
C25 C 0.4395(6) 0.8393(3) 0.8353(5) 0.023(2) Uani 1 1 d .
C50 C 0.0595(6) -0.0958(4) 0.3916(4) 0.022(2) Uani 1 1 d .
H50 H 0.0229 -0.0761 0.3975 0.027 Uiso 1 1 calc R
C37 C 0.3837(6) 0.8294(4) 1.1563(5) 0.029(3) Uani 1 1 d .
C85 C 0.1505(6) 0.1376(4) 0.6784(4) 0.024(2) Uani 1 1 d .
C73 C 0.2880(6) -0.1292(4) 0.5899(5) 0.026(2) Uani 1 1 d .
C1 C 0.3751(6) 1.0058(4) 1.1275(5) 0.026(2) Uani 1 1 d .
C67 C 0.1290(6) 0.1121(4) 0.4463(5) 0.021(2) Uani 1 1 d .
C54 C 0.1851(6) -0.1167(4) 0.4090(5) 0.028(3) Uani 1 1 d .
H54 H 0.2328 -0.1110 0.4272 0.033 Uiso 1 1 calc R
C59 C 0.2118(8) 0.0280(4) 0.3196(5) 0.036(3) Uani 1 1 d .
H59 H 0.1948 0.0220 0.2821 0.043 Uiso 1 1 calc R
C72 C 0.0966(6) 0.1072(4) 0.3908(5) 0.030(3) Uani 1 1 d .
H72 H 0.0611 0.0845 0.3799 0.036 Uiso 1 1 calc R
C56 C 0.2611(6) 0.0459(4) 0.4313(5) 0.027(2) Uani 1 1 d .
H56 H 0.2778 0.0519 0.4688 0.032 Uiso 1 1 calc R
C26 C 0.5026(6) 0.8157(4) 0.8595(5) 0.028(3) Uani 1 1 d .
H26 H 0.5153 0.8128 0.8978 0.034 Uiso 1 1 calc R
C89 C 0.1085(7) 0.2109(4) 0.7105(5) 0.031(3) Uani 1 1 d .
H89 H 0.0986 0.2428 0.7052 0.037 Uiso 1 1 calc R
C2 C 0.4200(6) 1.0448(4) 1.1339(5) 0.027(2) Uani 1 1 d .
H2 H 0.4462 1.0520 1.1073 0.032 Uiso 1 1 calc R
C90 C 0.1363(6) 0.1853(4) 0.6719(5) 0.027(2) Uani 1 1 d .
H90 H 0.1455 0.2006 0.6411 0.032 Uiso 1 1 calc R
C86 C 0.1371(8) 0.1168(5) 0.7251(5) 0.039(3) Uani 1 1 d .
H86 H 0.1468 0.0850 0.7310 0.046 Uiso 1 1 calc R
C88 C 0.0960(8) 0.1886(5) 0.7561(5) 0.040(3) Uani 1 1 d .
H88 H 0.0781 0.2054 0.7824 0.048 Uiso 1 1 calc R
C43 C 0.2683(6) 0.8150(4) 1.0500(5) 0.028(3) Uani 1 1 d .
C78 C 0.2857(7) -0.1456(4) 0.6426(5) 0.032(3) Uani 1 1 d .
H78 H 0.2790 -0.1244 0.6696 0.038 Uiso 1 1 calc R
O18 O 0.1882(4) 0.0485(2) 0.6408(3) 0.0194(15) Uani 1 1 d .
C13 C 0.5589(6) 0.8648(4) 1.0319(5) 0.022(2) Uani 1 1 d .
C31 C 0.2887(7) 0.8405(4) 0.8595(5) 0.030(3) Uani 1 1 d .
C7 C 0.2463(6) 0.9841(4) 1.0251(5) 0.031(3) Uani 1 1 d .
C19 C 0.2821(6) 0.9994(4) 0.8934(5) 0.029(3) Uani 1 1 d .
C91 C 0.2782(6) 0.1248(4) 0.6207(4) 0.023(2) Uani 1 1 d .
C14 C 0.5843(7) 0.8414(4) 1.0817(5) 0.032(3) Uani 1 1 d .
H14 H 0.5527 0.8361 1.1049 0.038 Uiso 1 1 calc R
C3 C 0.4256(8) 1.0731(4) 1.1804(5) 0.035(3) Uani 1 1 d .
H3 H 0.4542 1.0999 1.1840 0.042 Uiso 1 1 calc R
C51 C 0.0426(6) -0.1340(4) 0.3553(5) 0.028(2) Uani 1 1 d .
H51 H -0.0052 -0.1399 0.3376 0.033 Uiso 1 1 calc R
C33 C 0.1974(7) 0.7896(4) 0.8048(6) 0.040(3) Uani 1 1 d .
H33 H 0.1861 0.7655 0.7790 0.048 Uiso 1 1 calc R
C92 C 0.3092(7) 0.1657(4) 0.6465(6) 0.039(3) Uani 1 1 d .
H92 H 0.2836 0.1836 0.6671 0.047 Uiso 1 1 calc R
C27 C 0.5471(7) 0.7965(4) 0.8280(6) 0.036(3) Uani 1 1 d .
H27 H 0.5888 0.7804 0.8453 0.044 Uiso 1 1 calc R
C94 C 0.4159(7) 0.1548(5) 0.6116(6) 0.040(3) Uani 1 1 d .
H94 H 0.4610 0.1653 0.6076 0.048 Uiso 1 1 calc R
C58 C 0.2627(7) 0.0621(5) 0.3365(6) 0.037(3) Uani 1 1 d .
H58 H 0.2808 0.0790 0.3104 0.045 Uiso 1 1 calc R
C32 C 0.2687(7) 0.8057(4) 0.8212(6) 0.034(3) Uani 1 1 d .
H32 H 0.3040 0.7921 0.8055 0.041 Uiso 1 1 calc R
C4 C 0.3897(9) 1.0620(5) 1.2211(5) 0.044(4) Uani 1 1 d .
H4 H 0.3939 1.0809 1.2522 0.053 Uiso 1 1 calc R
C52 C 0.0982(7) -0.1629(5) 0.3460(5) 0.036(3) Uani 1 1 d .
H52 H 0.0876 -0.1882 0.3219 0.043 Uiso 1 1 calc R
C93 C 0.3772(7) 0.1802(4) 0.6418(7) 0.046(4) Uani 1 1 d .
H93 H 0.3969 0.2075 0.6594 0.056 Uiso 1 1 calc R
C57 C 0.2872(6) 0.0714(4) 0.3920(6) 0.031(3) Uani 1 1 d .
H57 H 0.3213 0.0949 0.4033 0.038 Uiso 1 1 calc R
C84 C 0.4420(7) -0.0732(5) 0.6215(6) 0.040(3) Uani 1 1 d .
H84 H 0.4293 -0.0979 0.6418 0.048 Uiso 1 1 calc R
C6 C 0.3390(8) 0.9947(5) 1.1675(6) 0.039(3) Uani 1 1 d .
H6 H 0.3088 0.9686 1.1632 0.047 Uiso 1 1 calc R
C29 C 0.4658(7) 0.8243(4) 0.7455(5) 0.034(3) Uani 1 1 d .
H29 H 0.4526 0.8269 0.7072 0.041 Uiso 1 1 calc R
C12 C 0.2239(9) 1.0295(5) 1.0367(8) 0.054(4) Uani 1 1 d .
H12 H 0.2578 1.0501 1.0569 0.065 Uiso 1 1 calc R
C15 C 0.6530(8) 0.8260(5) 1.0973(7) 0.048(4) Uani 1 1 d .
H15 H 0.6687 0.8109 1.1311 0.058 Uiso 1 1 calc R
C28 C 0.5304(7) 0.8008(5) 0.7711(6) 0.040(3) Uani 1 1 d .
H28 H 0.5610 0.7886 0.7500 0.048 Uiso 1 1 calc R
C24 C 0.2613(8) 1.0418(5) 0.9097(7) 0.051(4) Uani 1 1 d .
H24 H 0.2928 1.0589 0.9367 0.061 Uiso 1 1 calc R
C34 C 0.1443(8) 0.8095(5) 0.8268(7) 0.046(4) Uani 1 1 d .
H34 H 0.0971 0.7982 0.8173 0.055 Uiso 1 1 calc R
C71 C 0.1165(7) 0.1360(5) 0.3510(6) 0.044(3) Uani 1 1 d .
H71 H 0.0964 0.1319 0.3135 0.053 Uiso 1 1 calc R
C70 C 0.1678(8) 0.1713(5) 0.3695(6) 0.043(4) Uani 1 1 d .
H70 H 0.1803 0.1915 0.3438 0.052 Uiso 1 1 calc R
C16 C 0.7003(7) 0.8329(4) 1.0625(7) 0.049(4) Uani 1 1 d .
H16 H 0.7477 0.8221 1.0731 0.059 Uiso 1 1 calc R
O16 O -0.0044(4) 0.0995(2) 0.4822(3) 0.0168(14) Uani 1 1 d .
C80 C 0.4102(7) -0.0112(5) 0.5600(6) 0.038(3) Uani 1 1 d .
H80 H 0.3753 0.0068 0.5367 0.045 Uiso 1 1 calc R
C53 C 0.1689(7) -0.1540(4) 0.3726(5) 0.031(3) Uani 1 1 d .
H53 H 0.2059 -0.1731 0.3661 0.037 Uiso 1 1 calc R
C77 C 0.2932(8) -0.1930(4) 0.6553(6) 0.042(3) Uani 1 1 d .
H77 H 0.2929 -0.2031 0.6909 0.050 Uiso 1 1 calc R
C42 C 0.4086(8) 0.7837(5) 1.1649(6) 0.045(3) Uani 1 1 d .
H42 H 0.4054 0.7642 1.1343 0.054 Uiso 1 1 calc R
C38 C 0.3902(9) 0.8559(5) 1.2044(6) 0.045(3) Uani 1 1 d .
H38 H 0.3743 0.8868 1.2013 0.054 Uiso 1 1 calc R
C48 C 0.2096(7) 0.8054(5) 1.0716(6) 0.040(3) Uani 1 1 d .
H48 H 0.2077 0.8177 1.1060 0.048 Uiso 1 1 calc R
C96 C 0.3189(7) 0.0989(5) 0.5926(7) 0.049(4) Uani 1 1 d .
H96 H 0.3004 0.0706 0.5767 0.059 Uiso 1 1 calc R
C69 C 0.2001(8) 0.1768(4) 0.4241(6) 0.041(3) Uani 1 1 d .
H69 H 0.2348 0.1999 0.4352 0.049 Uiso 1 1 calc R
C76 C 0.3008(8) -0.2246(4) 0.6161(6) 0.049(4) Uani 1 1 d .
H76 H 0.3053 -0.2563 0.6248 0.059 Uiso 1 1 calc R
C40 C 0.4430(8) 0.7937(5) 1.2618(6) 0.044(3) Uani 1 1 d .
H40 H 0.4632 0.7820 1.2968 0.052 Uiso 1 1 calc R
C82 C 0.5339(7) -0.0248(6) 0.6000(7) 0.053(4) Uani 1 1 d .
H82 H 0.5824 -0.0164 0.6050 0.064 Uiso 1 1 calc R
C81 C 0.4829(8) 0.0005(6) 0.5662(7) 0.051(4) Uani 1 1 d .
H81 H 0.4961 0.0258 0.5469 0.061 Uiso 1 1 calc R
C41 C 0.4372(9) 0.7661(5) 1.2158(6) 0.054(4) Uani 1 1 d .
H41 H 0.4530 0.7351 1.2196 0.065 Uiso 1 1 calc R
C95 C 0.3872(8) 0.1134(6) 0.5869(7) 0.055(4) Uani 1 1 d .
H95 H 0.4132 0.0954 0.5668 0.066 Uiso 1 1 calc R
C45 C 0.2128(9) 0.7673(6) 0.9704(7) 0.054(4) Uani 1 1 d .
H45 H 0.2145 0.7548 0.9361 0.065 Uiso 1 1 calc R
C75 C 0.3018(10) -0.2098(5) 0.5636(7) 0.061(5) Uani 1 1 d .
H75 H 0.3064 -0.2315 0.5366 0.073 Uiso 1 1 calc R
C83 C 0.5150(8) -0.0626(6) 0.6271(7) 0.053(4) Uani 1 1 d .
H83 H 0.5503 -0.0812 0.6490 0.064 Uiso 1 1 calc R
C74 C 0.2959(8) -0.1622(4) 0.5506(6) 0.044(3) Uani 1 1 d .
H74 H 0.2972 -0.1525 0.5150 0.053 Uiso 1 1 calc R
C46 C 0.1536(7) 0.7580(5) 0.9950(7) 0.045(4) Uani 1 1 d .
H46 H 0.1161 0.7384 0.9777 0.054 Uiso 1 1 calc R
C36 C 0.2320(8) 0.8597(6) 0.8803(7) 0.055(4) Uani 1 1 d .
H36 H 0.2427 0.8829 0.9073 0.066 Uiso 1 1 calc R
C47 C 0.1525(8) 0.7780(6) 1.0440(7) 0.055(4) Uani 1 1 d .
H47 H 0.1127 0.7734 1.0596 0.066 Uiso 1 1 calc R
C5 C 0.3469(10) 1.0220(5) 1.2147(6) 0.055(4) Uani 1 1 d .
H5 H 0.3233 1.0134 1.2423 0.066 Uiso 1 1 calc R
C39 C 0.4186(9) 0.8388(5) 1.2552(6) 0.049(4) Uani 1 1 d .
H39 H 0.4215 0.8578 1.2861 0.058 Uiso 1 1 calc R
C66 C 0.0502(8) -0.0180(8) 0.6722(6) 0.061(5) Uani 1 1 d .
H66 H 0.0302 0.0101 0.6569 0.073 Uiso 1 1 calc R
O7 O 0.4298(4) 1.0174(3) 0.8870(3) 0.0224(16) Uani 1 1 d .
C18 C 0.6077(7) 0.8711(4) 0.9975(6) 0.035(3) Uani 1 1 d .
H18 H 0.5923 0.8862 0.9637 0.042 Uiso 1 1 calc R
C17 C 0.6786(7) 0.8552(4) 1.0130(7) 0.044(4) Uani 1 1 d .
H17 H 0.7107 0.8597 0.9900 0.053 Uiso 1 1 calc R
C22 C 0.1496(8) 1.0383(5) 0.8456(8) 0.059(5) Uani 1 1 d .
H22 H 0.1036 1.0503 0.8314 0.071 Uiso 1 1 calc R
C20 C 0.2400(9) 0.9788(5) 0.8454(8) 0.060(5) Uani 1 1 d .
H20 H 0.2567 0.9533 0.8285 0.072 Uiso 1 1 calc R
C23 C 0.1920(8) 1.0600(5) 0.8858(8) 0.063(5) Uani 1 1 d .
H23 H 0.1768 1.0878 0.8991 0.075 Uiso 1 1 calc R
C64 C 0.0535(11) -0.0808(7) 0.7385(6) 0.067(6) Uani 1 1 d .
H64 H 0.0354 -0.0955 0.7661 0.080 Uiso 1 1 calc R
C8 C 0.1951(8) 0.9556(6) 0.9951(9) 0.064(5) Uani 1 1 d .
H8 H 0.2082 0.9257 0.9860 0.077 Uiso 1 1 calc R
C35 C 0.1612(9) 0.8456(6) 0.8622(9) 0.069(5) Uani 1 1 d .
H35 H 0.1247 0.8612 0.8747 0.083 Uiso 1 1 calc R
C9 C 0.1237(9) 0.9699(7) 0.9778(12) 0.097(9) Uani 1 1 d .
H9 H 0.0889 0.9500 0.9573 0.117 Uiso 1 1 calc R
C62 C 0.1333(13) -0.0785(5) 0.6796(8) 0.083(7) Uani 1 1 d .
H62 H 0.1695 -0.0937 0.6664 0.100 Uiso 1 1 calc R
C21 C 0.1703(10) 0.9988(6) 0.8238(10) 0.093(8) Uani 1 1 d .
H21 H 0.1389 0.9844 0.7943 0.112 Uiso 1 1 calc R
C11 C 0.1544(9) 1.0438(6) 1.0191(11) 0.081(7) Uani 1 1 d .
H11 H 0.1416 1.0742 1.0266 0.097 Uiso 1 1 calc R
C10 C 0.1054(10) 1.0154(7) 0.9919(10) 0.083(7) Uani 1 1 d .
H10 H 0.0576 1.0253 0.9816 0.100 Uiso 1 1 calc R
C65 C 0.0219(8) -0.0407(10) 0.7141(6) 0.084(8) Uani 1 1 d .
H65 H -0.0182 -0.0283 0.7249 0.101 Uiso 1 1 calc R
C63 C 0.1097(17) -0.0984(6) 0.7225(9) 0.104(10) Uani 1 1 d .
H63 H 0.1335 -0.1244 0.7404 0.124 Uiso 1 1 calc R
N1 N 0.9556(5) 0.1903(3) 0.4682(4) 0.029(2) Uani 1 1 d .
N2 N 0.4026(7) 0.0425(5) 0.7772(5) 0.051(3) Uani 1 1 d .
C133 C 0.9024(7) 0.1942(5) 0.4128(6) 0.040(3) Uani 1 1 d .
H13A H 0.8689 0.1681 0.4090 0.048 Uiso 1 1 calc R
H13B H 0.8744 0.2228 0.4126 0.048 Uiso 1 1 calc R
C140 C 0.4769(9) 0.0382(6) 0.7685(7) 0.052(4) Uani 1 1 d .
H14A H 0.4942 0.0067 0.7787 0.062 Uiso 1 1 calc R
H14B H 0.5079 0.0598 0.7932 0.062 Uiso 1 1 calc R
C134 C 0.9153(10) 0.1910(5) 0.5137(7) 0.050(4) Uani 1 1 d .
H13C H 0.9487 0.1823 0.5479 0.060 Uiso 1 1 calc R
H13D H 0.8780 0.1670 0.5060 0.060 Uiso 1 1 calc R
C132 C 1.0128(8) 0.2263(4) 0.4748(7) 0.045(4) Uani 1 1 d .
H13E H 0.9904 0.2570 0.4688 0.054 Uiso 1 1 calc R
H13F H 1.0406 0.2215 0.4468 0.054 Uiso 1 1 calc R
C44 C 0.2674(8) 0.7954(5) 0.9984(7) 0.048(4) Uani 1 1 d .
H44 H 0.3062 0.8017 0.9820 0.058 Uiso 1 1 calc R
C143 C 0.4844(12) 0.0476(6) 0.7110(7) 0.071(5) Uani 1 1 d .
H14C H 0.4512 0.0281 0.6857 0.107 Uiso 1 1 calc R
H14D H 0.5330 0.0407 0.7080 0.107 Uiso 1 1 calc R
H14E H 0.4739 0.0800 0.7022 0.107 Uiso 1 1 calc R
C135 C 1.0631(10) 0.2254(5) 0.5306(8) 0.068(6) Uani 1 1 d .
H13G H 1.0389 0.2379 0.5576 0.102 Uiso 1 1 calc R
H13H H 1.1051 0.2441 0.5299 0.102 Uiso 1 1 calc R
H13I H 1.0778 0.1937 0.5402 0.102 Uiso 1 1 calc R
C139 C 0.3513(10) 0.0148(7) 0.7400(8) 0.068(5) Uani 1 1 d .
H13J H 0.3482 0.0258 0.7026 0.081 Uiso 1 1 calc R
H13K H 0.3040 0.0187 0.7485 0.081 Uiso 1 1 calc R
C138 C 0.3815(13) 0.0953(6) 0.7745(8) 0.075(6) Uani 1 1 d .
H13L H 0.4182 0.1127 0.8004 0.090 Uiso 1 1 calc R
H13M H 0.3807 0.1071 0.7377 0.090 Uiso 1 1 calc R
C141 C 0.3145(17) 0.1032(10) 0.7869(12) 0.137(13) Uani 1 1 d .
H14F H 0.2823 0.0779 0.7726 0.205 Uiso 1 1 calc R
H14G H 0.2948 0.1321 0.7704 0.205 Uiso 1 1 calc R
H14H H 0.3201 0.1049 0.8263 0.205 Uiso 1 1 calc R
C137 C 0.8800(10) 0.2368(5) 0.5230(7) 0.056(4) Uani 1 1 d .
H13N H 0.9161 0.2610 0.5308 0.084 Uiso 1 1 calc R
H13O H 0.8571 0.2337 0.5538 0.084 Uiso 1 1 calc R
H13P H 0.8443 0.2449 0.4904 0.084 Uiso 1 1 calc R
C142 C 0.3700(11) -0.0343(6) 0.7432(7) 0.064(5) Uani 1 1 d .
H14I H 0.3919 -0.0423 0.7130 0.096 Uiso 1 1 calc R
H14J H 0.3271 -0.0527 0.7410 0.096 Uiso 1 1 calc R
H14K H 0.4035 -0.0405 0.7776 0.096 Uiso 1 1 calc R
C136 C 0.9358(11) 0.1948(8) 0.3653(7) 0.080(6) Uani 1 1 d .
H13Q H 0.9665 0.2218 0.3673 0.120 Uiso 1 1 calc R
H13R H 0.8987 0.1961 0.3319 0.120 Uiso 1 1 calc R
H13S H 0.9641 0.1669 0.3653 0.120 Uiso 1 1 calc R
C87 C 0.1095(10) 0.1418(6) 0.7637(6) 0.056(4) Uani 1 1 d .
H87 H 0.1002 0.1268 0.7947 0.067 Uiso 1 1 calc R

loop_
_atom_site_aniso_label
_atom_site_aniso_U_11
_atom_site_aniso_U_22
_atom_site_aniso_U_33
_atom_site_aniso_U_23
_atom_site_aniso_U_13
_atom_site_aniso_U_12
Sb6 0.0149(3) 0.0091(3) 0.0183(3) -0.0005(2) 0.0035(3) -0.0015(2)
Sb2 0.0216(4) 0.0105(3) 0.0195(4) -0.0012(3) 0.0007(3) 0.0010(3)
Sb4 0.0164(3) 0.0105(3) 0.0187(3) -0.0007(2) 0.0043(3) -0.0008(2)
Sb3 0.0221(4) 0.0092(3) 0.0205(4) 0.0001(3) 0.0038(3) 0.0003(3)
Sb5 0.0170(3) 0.0099(3) 0.0175(3) -0.0002(2) 0.0027(3) -0.0023(2)
Sb1 0.0259(4) 0.0101(3) 0.0264(4) -0.0011(3) 0.0099(3) -0.0009(3)
Si3 0.0199(14) 0.0110(13) 0.0225(15) -0.0024(11) 0.0015(12) -0.0022(11)
Si2 0.0305(16) 0.0124(14) 0.0285(16) -0.0006(12) 0.0091(13) -0.0024(12)
Si4 0.0202(14) 0.0110(13) 0.0250(15) 0.0008(11) -0.0005(12) -0.0004(11)
Si1 0.0295(16) 0.0124(14) 0.0256(16) -0.0048(12) 0.0018(13) 0.0001(12)
O13 0.017(3) 0.016(4) 0.016(3) -0.001(3) 0.002(3) -0.002(3)
O11 0.016(3) 0.012(3) 0.017(3) -0.001(3) 0.003(3) -0.001(3)
O1 0.018(4) 0.010(3) 0.028(4) -0.003(3) 0.002(3) -0.001(3)
O2 0.019(4) 0.014(4) 0.021(4) 0.004(3) 0.003(3) 0.004(3)
O14 0.016(3) 0.009(3) 0.016(3) 0.000(3) 0.001(3) -0.001(3)
O3 0.026(4) 0.011(3) 0.022(4) -0.003(3) 0.007(3) -0.003(3)
O10 0.018(3) 0.012(3) 0.015(3) 0.001(3) 0.001(3) -0.004(3)
O4 0.035(4) 0.014(4) 0.020(4) -0.001(3) -0.001(3) 0.000(3)
O12 0.015(3) 0.014(4) 0.023(4) 0.001(3) 0.002(3) 0.001(3)
O15 0.008(3) 0.015(4) 0.032(4) -0.001(3) 0.004(3) 0.001(3)
O6 0.024(4) 0.012(4) 0.022(4) 0.001(3) 0.005(3) 0.002(3)
O5 0.034(4) 0.011(4) 0.028(4) -0.003(3) 0.000(3) -0.003(3)
O8 0.028(4) 0.013(4) 0.028(4) 0.006(3) 0.010(3) 0.002(3)
O17 0.021(4) 0.012(3) 0.026(4) -0.003(3) 0.000(3) -0.001(3)
O9 0.034(4) 0.014(4) 0.037(5) 0.003(3) 0.018(4) -0.008(3)
C61 0.032(6) 0.023(6) 0.019(5) -0.002(4) 0.003(5) -0.012(5)
C79 0.014(5) 0.023(6) 0.030(6) -0.011(5) 0.002(4) 0.007(4)
C49 0.030(6) 0.007(5) 0.020(5) -0.003(4) 0.010(4) -0.003(4)
C30 0.033(6) 0.018(6) 0.030(6) 0.004(5) 0.005(5) 0.003(5)
C55 0.019(5) 0.016(5) 0.026(6) 0.001(4) 0.007(4) 0.002(4)
C60 0.033(6) 0.027(6) 0.027(6) -0.006(5) 0.014(5) 0.000(5)
C68 0.029(6) 0.026(6) 0.042(7) 0.002(5) 0.018(5) -0.002(5)
C25 0.034(6) 0.003(5) 0.031(6) -0.006(4) 0.006(5) -0.004(4)
C50 0.019(5) 0.025(6) 0.025(6) -0.004(4) 0.008(4) -0.007(4)
C37 0.029(6) 0.028(6) 0.033(6) 0.006(5) 0.015(5) -0.002(5)
C85 0.031(6) 0.018(6) 0.021(6) -0.006(4) 0.000(5) -0.005(4)
C73 0.033(6) 0.009(5) 0.033(6) 0.003(4) -0.001(5) -0.001(4)
C1 0.036(6) 0.012(5) 0.030(6) -0.003(4) 0.010(5) -0.002(4)
C67 0.020(5) 0.015(5) 0.030(6) 0.005(4) 0.010(5) 0.000(4)
C54 0.023(6) 0.026(6) 0.036(7) -0.007(5) 0.009(5) -0.004(5)
C59 0.051(8) 0.033(7) 0.028(6) 0.006(5) 0.019(6) 0.001(6)
C72 0.029(6) 0.022(6) 0.043(7) 0.003(5) 0.017(5) -0.003(5)
C56 0.017(5) 0.030(6) 0.034(6) 0.002(5) 0.009(5) 0.007(5)
C26 0.029(6) 0.019(6) 0.033(6) -0.009(5) -0.001(5) -0.001(5)
C89 0.040(7) 0.013(5) 0.038(7) -0.010(5) 0.006(6) -0.001(5)
C2 0.031(6) 0.028(6) 0.023(6) -0.002(5) 0.007(5) 0.004(5)
C90 0.035(6) 0.021(6) 0.026(6) -0.006(5) 0.009(5) -0.005(5)
C86 0.065(9) 0.026(7) 0.028(7) 0.007(5) 0.016(6) 0.017(6)
C88 0.057(9) 0.039(8) 0.024(6) -0.011(5) 0.010(6) 0.015(6)
C43 0.029(6) 0.015(5) 0.037(7) 0.004(5) 0.002(5) 0.004(4)
C78 0.042(7) 0.020(6) 0.028(6) -0.001(5) -0.004(5) -0.003(5)
O18 0.023(4) 0.011(3) 0.022(4) 0.001(3) 0.001(3) -0.002(3)
C13 0.020(5) 0.011(5) 0.033(6) -0.004(4) 0.000(5) 0.002(4)
C31 0.036(7) 0.012(5) 0.038(7) -0.004(5) -0.002(5) -0.002(5)
C7 0.025(6) 0.026(6) 0.046(7) 0.008(5) 0.017(5) 0.005(5)
C19 0.022(6) 0.019(6) 0.042(7) -0.002(5) -0.004(5) -0.001(4)
C91 0.028(6) 0.015(5) 0.023(6) 0.005(4) 0.002(5) -0.004(4)
C14 0.040(7) 0.012(5) 0.039(7) 0.000(5) 0.000(6) 0.003(5)
C3 0.055(8) 0.019(6) 0.032(7) -0.008(5) 0.016(6) -0.002(5)
C51 0.028(6) 0.031(6) 0.025(6) -0.002(5) 0.010(5) -0.005(5)
C33 0.044(8) 0.024(6) 0.044(8) -0.005(6) -0.009(6) -0.006(6)
C92 0.032(7) 0.022(6) 0.067(9) -0.008(6) 0.018(6) -0.002(5)
C27 0.029(6) 0.026(6) 0.048(8) 0.005(6) -0.004(6) 0.007(5)
C94 0.019(6) 0.038(8) 0.063(9) 0.015(7) 0.007(6) -0.005(5)
C58 0.045(8) 0.035(7) 0.042(8) 0.016(6) 0.031(6) 0.011(6)
C32 0.034(7) 0.017(6) 0.048(8) -0.005(5) 0.002(6) 0.002(5)
C4 0.070(10) 0.042(8) 0.026(7) -0.015(6) 0.021(7) 0.001(7)
C52 0.043(7) 0.032(7) 0.038(7) -0.017(6) 0.021(6) -0.007(6)
C93 0.033(7) 0.017(6) 0.082(11) 0.000(7) -0.003(7) -0.007(5)
C57 0.025(6) 0.022(6) 0.050(8) 0.007(5) 0.016(6) 0.000(5)
C84 0.030(7) 0.039(8) 0.050(8) -0.009(6) 0.005(6) 0.007(6)
C6 0.050(8) 0.030(7) 0.047(8) -0.005(6) 0.032(7) -0.005(6)
C29 0.056(8) 0.017(6) 0.031(6) 0.001(5) 0.016(6) 0.000(5)
C12 0.047(9) 0.028(8) 0.091(13) 0.007(7) 0.022(8) 0.008(6)
C15 0.056(9) 0.019(6) 0.056(9) 0.001(6) -0.019(8) 0.009(6)
C28 0.041(7) 0.025(7) 0.059(9) -0.005(6) 0.022(7) 0.000(5)
C24 0.038(8) 0.020(7) 0.083(12) -0.005(7) -0.010(7) 0.008(6)
C34 0.035(7) 0.030(7) 0.068(10) 0.006(7) 0.003(7) -0.009(6)
C71 0.038(7) 0.054(9) 0.043(8) 0.018(7) 0.012(6) 0.001(7)
C70 0.051(8) 0.030(7) 0.060(9) 0.022(6) 0.034(7) 0.000(6)
C16 0.025(7) 0.010(6) 0.099(13) -0.001(7) -0.013(8) 0.007(5)
O16 0.015(3) 0.011(3) 0.024(4) 0.000(3) 0.004(3) 0.003(3)
C80 0.025(6) 0.044(8) 0.043(8) 0.002(6) 0.005(6) -0.006(6)
C53 0.033(6) 0.023(6) 0.041(7) -0.009(5) 0.019(6) 0.001(5)
C77 0.054(8) 0.024(7) 0.037(7) 0.010(6) -0.013(6) -0.009(6)
C42 0.064(10) 0.033(7) 0.035(7) -0.002(6) 0.007(7) 0.012(7)
C38 0.072(10) 0.024(7) 0.039(8) -0.007(6) 0.013(7) -0.008(6)
C48 0.036(7) 0.044(8) 0.043(8) -0.007(6) 0.015(6) -0.013(6)
C96 0.026(7) 0.049(9) 0.074(11) -0.033(8) 0.017(7) -0.013(6)
C69 0.043(8) 0.021(6) 0.062(10) 0.006(6) 0.021(7) -0.006(5)
C76 0.065(10) 0.009(6) 0.061(10) 0.004(6) -0.016(8) -0.002(6)
C40 0.047(8) 0.045(9) 0.034(7) 0.003(6) 0.001(6) -0.013(6)
C82 0.013(6) 0.076(12) 0.068(11) -0.031(9) 0.001(6) 0.002(7)
C81 0.036(8) 0.060(10) 0.057(10) 0.004(8) 0.008(7) -0.014(7)
C41 0.068(10) 0.039(8) 0.051(9) 0.011(7) 0.003(8) 0.020(7)
C95 0.033(8) 0.056(10) 0.083(12) -0.030(9) 0.026(8) -0.005(7)
C45 0.057(10) 0.054(10) 0.051(9) -0.020(8) 0.012(8) -0.015(8)
C75 0.103(14) 0.008(6) 0.064(10) -0.013(6) 0.003(9) -0.001(7)
C83 0.033(8) 0.068(11) 0.049(9) -0.014(8) -0.009(7) 0.026(8)
C74 0.069(10) 0.019(6) 0.041(8) -0.001(6) 0.004(7) -0.004(6)
C46 0.036(7) 0.026(7) 0.066(10) -0.002(7) -0.003(7) -0.005(6)
C36 0.046(9) 0.059(10) 0.061(10) -0.030(8) 0.013(8) -0.008(7)
C47 0.037(8) 0.069(11) 0.063(10) -0.002(9) 0.021(7) -0.013(7)
C5 0.100(13) 0.030(8) 0.049(9) 0.000(6) 0.048(9) -0.001(8)
C39 0.079(11) 0.036(8) 0.029(7) -0.001(6) 0.009(7) -0.014(7)
C66 0.033(8) 0.125(16) 0.027(7) 0.027(9) 0.010(6) 0.018(9)
O7 0.031(4) 0.016(4) 0.019(4) 0.003(3) 0.004(3) 0.005(3)
C18 0.038(7) 0.008(5) 0.058(8) 0.000(5) 0.007(6) 0.004(5)
C17 0.028(7) 0.017(6) 0.089(11) -0.004(7) 0.017(7) 0.000(5)
C22 0.031(7) 0.039(9) 0.096(13) 0.023(9) -0.010(8) 0.005(6)
C20 0.061(10) 0.027(8) 0.076(12) -0.007(7) -0.020(9) 0.003(7)
C23 0.041(8) 0.023(7) 0.111(15) 0.008(8) -0.011(9) 0.016(6)
C64 0.090(13) 0.088(13) 0.023(7) -0.004(8) 0.012(8) -0.071(12)
C8 0.038(8) 0.038(9) 0.110(15) -0.009(9) 0.002(9) 0.004(7)
C35 0.040(9) 0.054(11) 0.115(16) -0.026(10) 0.024(10) -0.005(8)
C9 0.030(9) 0.068(13) 0.18(2) -0.025(14) -0.019(12) -0.004(8)
C62 0.17(2) 0.019(8) 0.087(13) 0.027(8) 0.091(15) 0.034(10)
C21 0.061(11) 0.043(10) 0.136(19) -0.007(11) -0.064(12) -0.007(8)
C11 0.045(10) 0.040(10) 0.16(2) 0.028(12) 0.038(12) 0.019(8)
C10 0.035(9) 0.067(13) 0.14(2) 0.039(13) 0.009(11) 0.020(9)
C65 0.029(8) 0.20(3) 0.028(8) 0.018(12) 0.010(7) -0.012(11)
C63 0.23(3) 0.029(9) 0.085(14) 0.017(9) 0.115(19) 0.012(13)
N1 0.033(5) 0.015(5) 0.041(6) -0.001(4) 0.010(5) 0.002(4)
N2 0.063(8) 0.046(7) 0.040(7) 0.004(6) 0.003(6) 0.024(6)
C133 0.044(8) 0.025(7) 0.049(8) -0.006(6) 0.004(6) 0.002(6)
C140 0.068(10) 0.041(8) 0.052(9) 0.011(7) 0.025(8) 0.012(7)
C134 0.082(11) 0.022(7) 0.058(9) 0.005(6) 0.041(9) 0.010(7)
C132 0.047(8) 0.014(6) 0.067(10) 0.010(6) -0.003(7) -0.007(5)
C44 0.049(9) 0.041(8) 0.062(10) -0.021(7) 0.027(8) -0.012(7)
C143 0.122(17) 0.047(10) 0.056(10) 0.001(8) 0.043(11) -0.010(10)
C135 0.074(11) 0.030(8) 0.078(12) -0.017(8) -0.033(10) 0.006(8)
C139 0.068(12) 0.065(12) 0.065(12) 0.013(9) 0.005(9) 0.002(9)
C138 0.124(18) 0.047(11) 0.053(10) 0.013(8) 0.016(11) 0.029(11)
C141 0.16(3) 0.10(2) 0.12(2) -0.029(17) -0.02(2) 0.08(2)
C137 0.086(12) 0.025(7) 0.067(11) 0.008(7) 0.039(9) 0.016(7)
C142 0.092(13) 0.063(11) 0.035(8) 0.002(7) 0.007(8) -0.029(10)
C136 0.091(14) 0.106(16) 0.037(9) -0.007(10) 0.002(9) 0.043(13)
C87 0.094(13) 0.045(9) 0.034(8) 0.013(7) 0.024(8) 0.022(8)

loop_
_atom_type_symbol
_atom_type_description
_atom_type_scat_dispersion_real
_atom_type_scat_dispersion_imag
_atom_type_scat_source
C C 0.0033 0.0016 'International Tables Vol C Tables 4.2.6.8 and 6.1.1.4'
H H 0.0000 0.0000 'International Tables Vol C Tables 4.2.6.8 and 6.1.1.4'
N N 0.0061 0.0033 'International Tables Vol C Tables 4.2.6.8 and 6.1.1.4'
O O 0.0106 0.0060 'International Tables Vol C Tables 4.2.6.8 and 6.1.1.4'
Si Si 0.0817 0.0704 'International Tables Vol C Tables 4.2.6.8 and 6.1.1.4'
Sb Sb -0.5866 1.5461 'International Tables Vol C Tables 4.2.6.8 and 6.1.1.4'

loop_
_geom_angle_atom_site_label_1
_geom_angle_atom_site_label_2
_geom_angle_atom_site_label_3
_geom_angle
O16 Sb6 O17 96.9(3)
O16 Sb6 O13 92.8(3)
O17 Sb6 O13 88.8(3)
O16 Sb6 O11 169.2(3)
O17 Sb6 O11 90.4(3)
O13 Sb6 O11 79.4(3)
O16 Sb6 C67 90.2(4)
O17 Sb6 C67 92.2(4)
O13 Sb6 C67 176.6(3)
O11 Sb6 C67 97.4(3)
O16 Sb6 O14 95.7(3)
O17 Sb6 O14 166.7(3)
O13 Sb6 O14 86.2(3)
O11 Sb6 O14 76.5(2)
C67 Sb6 O14 92.1(3)
O7 Sb2 O4 96.1(3)
O7 Sb2 O2 92.6(3)
O4 Sb2 O2 88.7(3)
O7 Sb2 O1 170.3(3)
O4 Sb2 O1 89.9(3)
O2 Sb2 O1 79.8(3)
O7 Sb2 C19 90.4(4)
O4 Sb2 C19 92.6(4)
O2 Sb2 C19 176.6(4)
O1 Sb2 C19 97.0(4)
O7 Sb2 O3 97.6(3)
O4 Sb2 O3 165.8(3)
O2 Sb2 O3 87.1(3)
O1 Sb2 O3 76.0(3)
C19 Sb2 O3 90.9(4)
O15 Sb4 O10 88.4(3)
O15 Sb4 O11 88.8(3)
O10 Sb4 O11 77.8(3)
O15 Sb4 C55 92.9(3)
O10 Sb4 C55 168.6(3)
O11 Sb4 C55 90.9(3)
O15 Sb4 O14 164.4(3)
O10 Sb4 O14 87.2(3)
O11 Sb4 O14 75.7(2)
C55 Sb4 O14 88.6(3)
O15 Sb4 C49 96.8(4)
O10 Sb4 C49 94.0(3)
O11 Sb4 C49 170.0(3)
C55 Sb4 C49 97.0(4)
O14 Sb4 C49 98.4(3)
O8 Sb3 O5 88.5(3)
O8 Sb3 O6 88.3(3)
O5 Sb3 O6 164.4(3)
O8 Sb3 O2 170.1(3)
O5 Sb3 O2 91.9(3)
O6 Sb3 O2 88.7(3)
O8 Sb3 O1 91.3(3)
O5 Sb3 O1 86.4(3)
O6 Sb3 O1 78.5(3)
O2 Sb3 O1 78.9(3)
O8 Sb3 C13 95.8(4)
O5 Sb3 C13 95.8(4)
O6 Sb3 C13 99.7(4)
O2 Sb3 C13 94.0(4)
O1 Sb3 C13 172.7(4)
O18 Sb5 O12 89.5(3)
O18 Sb5 O10 166.7(3)
O12 Sb5 O10 88.1(3)
O18 Sb5 O13 91.1(3)
O12 Sb5 O13 166.9(3)
O10 Sb5 O13 88.3(3)
O18 Sb5 O11 88.4(3)
O12 Sb5 O11 88.3(3)
O10 Sb5 O11 78.5(3)
O13 Sb5 O11 78.7(3)
O18 Sb5 C61 93.3(4)
O12 Sb5 C61 98.7(4)
O10 Sb5 C61 100.0(3)
O13 Sb5 C61 94.3(4)
O11 Sb5 C61 172.8(4)
O9 Sb1 O6 88.3(3)
O9 Sb1 O1 89.9(3)
O6 Sb1 O1 78.3(3)
O9 Sb1 C7 91.5(4)
O6 Sb1 C7 169.1(4)
O1 Sb1 C7 90.8(4)
O9 Sb1 C1 97.5(4)
O6 Sb1 C1 94.1(4)
O1 Sb1 C1 169.3(4)
C7 Sb1 C1 96.7(5)
O9 Sb1 O3 164.7(3)
O6 Sb1 O3 86.5(3)
O1 Sb1 O3 75.0(3)
C7 Sb1 O3 90.9(4)
C1 Sb1 O3 97.2(4)
O17 Si3 O18 112.8(4)
O17 Si3 C85 107.5(4)
O18 Si3 C85 108.7(5)
O17 Si3 C91 108.2(4)
O18 Si3 C91 109.3(4)
C85 Si3 C91 110.5(5)
O9 Si2 O8 114.5(4)
O9 Si2 C37 108.0(5)
O8 Si2 C37 107.4(5)
O9 Si2 C43 110.8(5)
O8 Si2 C43 106.2(5)
C37 Si2 C43 109.9(5)
O12 Si4 O15 113.6(4)
O12 Si4 C79 110.7(4)
O15 Si4 C79 104.4(5)
O12 Si4 C73 110.7(5)
O15 Si4 C73 111.8(5)
C79 Si4 C73 105.1(5)
O5 Si1 O4 112.4(4)
O5 Si1 C25 104.8(5)
O4 Si1 C25 111.2(5)
O5 Si1 C31 113.1(5)
O4 Si1 C31 106.5(5)
C25 Si1 C31 109.0(5)
Sb6 O13 Sb5 103.2(3)
Sb5 O11 Sb6 97.3(3)
Sb5 O11 Sb4 97.9(3)
Sb6 O11 Sb4 104.9(3)
Sb3 O1 Sb2 96.9(3)
Sb3 O1 Sb1 97.5(3)
Sb2 O1 Sb1 106.0(3)
Sb2 O2 Sb3 103.1(3)
Sb6 O14 Sb4 102.8(3)
Sb2 O3 Sb1 102.8(3)
Sb4 O10 Sb5 104.9(3)
Si1 O4 Sb2 128.9(4)
Si4 O12 Sb5 128.0(4)
Si4 O15 Sb4 127.7(4)
Sb1 O6 Sb3 104.5(3)
Si1 O5 Sb3 130.0(4)
Si2 O8 Sb3 128.7(4)
Si3 O17 Sb6 128.9(4)
Si2 O9 Sb1 128.8(5)
C66 C61 C62 117.2(13)
C66 C61 Sb5 121.4(10)
C62 C61 Sb5 121.4(11)
C84 C79 C80 116.4(11)
C84 C79 Si4 124.1(10)
C80 C79 Si4 119.4(9)
C50 C49 C54 120.2(10)
C50 C49 Sb4 124.5(8)
C54 C49 Sb4 115.2(8)
C29 C30 C25 122.5(11)
C29 C30 H30 118.8
C25 C30 H30 118.8
C60 C55 C56 119.6(11)
C60 C55 Sb4 119.1(8)
C56 C55 Sb4 121.3(8)
C55 C60 C59 121.3(12)
C55 C60 H60 119.3
C59 C60 H60 119.3
C69 C68 C67 121.1(12)
C69 C68 H68 119.4
C67 C68 H68 119.4
C26 C25 C30 117.5(11)
C26 C25 Si1 119.3(9)
C30 C25 Si1 123.2(9)
C49 C50 C51 120.3(10)
C49 C50 H50 119.9
C51 C50 H50 119.9
C42 C37 C38 114.6(12)
C42 C37 Si2 120.6(10)
C38 C37 Si2 124.8(10)
C86 C85 C90 117.1(11)
C86 C85 Si3 122.5(9)
C90 C85 Si3 120.5(9)
C74 C73 C78 117.3(11)
C74 C73 Si4 120.3(9)
C78 C73 Si4 122.1(9)
C6 C1 C2 119.8(11)
C6 C1 Sb1 116.6(9)
C2 C1 Sb1 123.6(8)
C72 C67 C68 119.0(10)
C72 C67 Sb6 118.8(8)
C68 C67 Sb6 121.9(9)
C53 C54 C49 119.9(11)
C53 C54 H54 120.1
C49 C54 H54 120.1
C58 C59 C60 119.6(12)
C58 C59 H59 120.2
C60 C59 H59 120.2
C67 C72 C71 120.9(12)
C67 C72 H72 119.6
C71 C72 H72 119.6
C57 C56 C55 119.0(11)
C57 C56 H56 120.5
C55 C56 H56 120.5
C27 C26 C25 121.4(11)
C27 C26 H26 119.3
C25 C26 H26 119.3
C88 C89 C90 119.0(11)
C88 C89 H89 120.5
C90 C89 H89 120.5
C1 C2 C3 119.4(11)
C1 C2 H2 120.3
C3 C2 H2 120.3
C85 C90 C89 121.7(11)
C85 C90 H90 119.1
C89 C90 H90 119.1
C85 C86 C87 121.7(12)
C85 C86 H86 119.1
C87 C86 H86 119.1
C87 C88 C89 120.6(12)
C87 C88 H88 119.7
C89 C88 H88 119.7
C48 C43 C44 115.8(12)
C48 C43 Si2 124.5(10)
C44 C43 Si2 119.8(10)
C77 C78 C73 121.0(12)
C77 C78 H78 119.5
C73 C78 H78 119.5
Si3 O18 Sb5 128.8(4)
C14 C13 C18 117.2(11)
C14 C13 Sb3 122.3(9)
C18 C13 Sb3 120.5(9)
C32 C31 C36 115.0(12)
C32 C31 Si1 124.3(10)
C36 C31 Si1 120.6(9)
C8 C7 C12 116.9(13)
C8 C7 Sb1 122.9(10)
C12 C7 Sb1 120.2(11)
C24 C19 C20 118.3(12)
C24 C19 Sb2 121.2(9)
C20 C19 Sb2 119.2(10)
C96 C91 C92 117.4(11)
C96 C91 Si3 119.7(9)
C92 C91 Si3 122.9(9)
C15 C14 C13 122.3(14)
C15 C14 H14 118.9
C13 C14 H14 118.9
C4 C3 C2 121.2(12)
C4 C3 H3 119.4
C2 C3 H3 119.4
C52 C51 C50 119.3(11)
C52 C51 H51 120.3
C50 C51 H51 120.3
C34 C33 C32 119.6(12)
C34 C33 H33 120.2
C32 C33 H33 120.2
C93 C92 C91 121.0(12)
C93 C92 H92 119.5
C91 C92 H92 119.5
C28 C27 C26 120.7(11)
C28 C27 H27 119.6
C26 C27 H27 119.6
C93 C94 C95 119.2(12)
C93 C94 H94 120.4
C95 C94 H94 120.4
C59 C58 C57 120.1(11)
C59 C58 H58 119.9
C57 C58 H58 119.9
C31 C32 C33 122.8(13)
C31 C32 H32 118.6
C33 C32 H32 118.6
C3 C4 C5 118.4(12)
C3 C4 H4 120.8
C5 C4 H4 120.8
C53 C52 C51 119.9(11)
C53 C52 H52 120.0
C51 C52 H52 120.0
C94 C93 C92 120.8(13)
C94 C93 H93 119.6
C92 C93 H93 119.6
C58 C57 C56 120.3(12)
C58 C57 H57 119.8
C56 C57 H57 119.8
C79 C84 C83 122.4(15)
C79 C84 H84 118.8
C83 C84 H84 118.8
C1 C6 C5 120.4(13)
C1 C6 H6 119.8
C5 C6 H6 119.8
C30 C29 C28 119.2(12)
C30 C29 H29 120.4
C28 C29 H29 120.4
C11 C12 C7 121.7(17)
C11 C12 H12 119.2
C7 C12 H12 119.2
C14 C15 C16 119.3(13)
C14 C15 H15 120.4
C16 C15 H15 120.4
C27 C28 C29 118.7(12)
C27 C28 H28 120.7
C29 C28 H28 120.7
C19 C24 C23 120.2(14)
C19 C24 H24 119.9
C23 C24 H24 119.9
C35 C34 C33 119.2(14)
C35 C34 H34 120.4
C33 C34 H34 120.4
C72 C71 C70 117.7(13)
C72 C71 H71 121.2
C70 C71 H71 121.2
C69 C70 C71 122.2(12)
C69 C70 H70 118.9
C71 C70 H70 118.9
C17 C16 C15 121.3(12)
C17 C16 H16 119.4
C15 C16 H16 119.4
C79 C80 C81 121.8(13)
C79 C80 H80 119.1
C81 C80 H80 119.1
C52 C53 C54 120.4(11)
C52 C53 H53 119.8
C54 C53 H53 119.8
C76 C77 C78 120.5(13)
C76 C77 H77 119.8
C78 C77 H77 119.8
C41 C42 C37 122.8(13)
C41 C42 H42 118.6
C37 C42 H42 118.6
C39 C38 C37 123.0(14)
C39 C38 H38 118.5
C37 C38 H38 118.5
C43 C48 C47 122.3(13)
C43 C48 H48 118.9
C47 C48 H48 118.9
C91 C96 C95 122.1(13)
C91 C96 H96 119.0
C95 C96 H96 119.0
C70 C69 C68 119.0(12)
C70 C69 H69 120.5
C68 C69 H69 120.5
C77 C76 C75 120.0(12)
C77 C76 H76 120.0
C75 C76 H76 120.0
C39 C40 C41 118.8(13)
C39 C40 H40 120.6
C41 C40 H40 120.6
C81 C82 C83 120.2(13)
C81 C82 H82 119.9
C83 C82 H82 119.9
C82 C81 C80 119.9(15)
C82 C81 H81 120.1
C80 C81 H81 120.1
C42 C41 C40 120.2(14)
C42 C41 H41 119.9
C40 C41 H41 119.9
C94 C95 C96 119.4(13)
C94 C95 H95 120.3
C96 C95 H95 120.3
C44 C45 C46 118.3(14)
C44 C45 H45 120.9
C46 C45 H45 120.9
C76 C75 C74 120.1(14)
C76 C75 H75 119.9
C74 C75 H75 119.9
C82 C83 C84 119.1(13)
C82 C83 H83 120.4
C84 C83 H83 120.4
C73 C74 C75 121.0(14)
C73 C74 H74 119.5
C75 C74 H74 119.5
C47 C46 C45 118.7(13)
C47 C46 H46 120.7
C45 C46 H46 120.7
C35 C36 C31 122.4(14)
C35 C36 H36 118.8
C31 C36 H36 118.8
C46 C47 C48 121.3(14)
C46 C47 H47 119.4
C48 C47 H47 119.4
C6 C5 C4 120.7(13)
C6 C5 H5 119.6
C4 C5 H5 119.6
C38 C39 C40 120.6(14)
C38 C39 H39 119.7
C40 C39 H39 119.7
C61 C66 C65 119.3(17)
C61 C66 H66 120.4
C65 C66 H66 120.4
C17 C18 C13 121.1(13)
C17 C18 H18 119.4
C13 C18 H18 119.4
C16 C17 C18 118.8(14)
C16 C17 H17 120.6
C18 C17 H17 120.6
C23 C22 C21 121.7(14)
C23 C22 H22 119.2
C21 C22 H22 119.2
C19 C20 C21 117.2(16)
C19 C20 H20 121.4
C21 C20 H20 121.4
C22 C23 C24 120.7(15)
C22 C23 H23 119.7
C24 C23 H23 119.7
C63 C64 C65 119.3(14)
C63 C64 H64 120.4
C65 C64 H64 120.4
C7 C8 C9 121.5(16)
C7 C8 H8 119.2
C9 C8 H8 119.2
C34 C35 C36 120.7(16)
C34 C35 H35 119.7
C36 C35 H35 119.7
C8 C9 C10 118.1(17)
C8 C9 H9 120.9
C10 C9 H9 120.9
C61 C62 C63 123.3(17)
C61 C62 H62 118.3
C63 C62 H62 118.3
C22 C21 C20 120.7(15)
C22 C21 H21 119.7
C20 C21 H21 119.7
C10 C11 C12 120.5(18)
C10 C11 H11 119.7
C12 C11 H11 119.7
C11 C10 C9 121.1(16)
C11 C10 H10 119.4
C9 C10 H10 119.4
C64 C65 C66 120.3(17)
C64 C65 H65 119.8
C66 C65 H65 119.8
C64 C63 C62 120(2)
C64 C63 H63 119.9
C62 C63 H63 119.9
C132 N1 C134 113.1(11)
C132 N1 C133 111.9(10)
C134 N1 C133 109.6(11)
C139 N2 C140 113.3(14)
C139 N2 C138 112.2(14)
C140 N2 C138 108.6(14)
C136 C133 N1 114.5(12)
C136 C133 H13A 108.6
N1 C133 H13A 108.6
C136 C133 H13B 108.6
N1 C133 H13B 108.6
H13A C133 H13B 107.6
N2 C140 C143 115.0(15)
N2 C140 H14A 108.5
C143 C140 H14A 108.5
N2 C140 H14B 108.5
C143 C140 H14B 108.5
H14A C140 H14B 107.5
N1 C134 C137 116.3(11)
N1 C134 H13C 108.2
C137 C134 H13C 108.2
N1 C134 H13D 108.2
C137 C134 H13D 108.2
H13C C134 H13D 107.4
N1 C132 C135 113.2(13)
N1 C132 H13E 108.9
C135 C132 H13E 108.9
N1 C132 H13F 108.9
C135 C132 H13F 108.9
H13E C132 H13F 107.8
C45 C44 C43 123.6(14)
C45 C44 H44 118.2
C43 C44 H44 118.2
C140 C143 H14C 109.5
C140 C143 H14D 109.5
H14C C143 H14D 109.5
C140 C143 H14E 109.5
H14C C143 H14E 109.5
H14D C143 H14E 109.5
C132 C135 H13G 109.5
C132 C135 H13H 109.5
H13G C135 H13H 109.5
C132 C135 H13I 109.5
H13G C135 H13I 109.5
H13H C135 H13I 109.5
N2 C139 C142 112.3(15)
N2 C139 H13J 109.1
C142 C139 H13J 109.1
N2 C139 H13K 109.1
C142 C139 H13K 109.1
H13J C139 H13K 107.9
C141 C138 N2 113(2)
C141 C138 H13L 109.1
N2 C138 H13L 109.1
C141 C138 H13M 109.1
N2 C138 H13M 109.1
H13L C138 H13M 107.8
C138 C141 H14F 109.5
C138 C141 H14G 109.5
H14F C141 H14G 109.5
C138 C141 H14H 109.5
H14F C141 H14H 109.5
H14G C141 H14H 109.5
C134 C137 H13N 109.5
C134 C137 H13O 109.5
H13N C137 H13O 109.5
C134 C137 H13P 109.5
H13N C137 H13P 109.5
H13O C137 H13P 109.5
C139 C142 H14I 109.5
C139 C142 H14J 109.5
H14I C142 H14J 109.5
C139 C142 H14K 109.5
H14I C142 H14K 109.5
H14J C142 H14K 109.5
C133 C136 H13Q 109.5
C133 C136 H13R 109.5
H13Q C136 H13R 109.5
C133 C136 H13S 109.5
H13Q C136 H13S 109.5
H13R C136 H13S 109.5
C88 C87 C86 119.9(13)
C88 C87 H87 120.1
C86 C87 H87 120.1

loop_
_geom_bond_atom_site_label_1
_geom_bond_atom_site_label_2
_geom_bond_distance
Sb6 O16 1.948(7)
Sb6 O17 1.967(7)
Sb6 O13 1.981(7)
Sb6 O11 2.094(7)
Sb6 C67 2.112(10)
Sb6 O14 2.133(6)
Sb2 O7 1.950(8)
Sb2 O4 1.972(7)
Sb2 O2 1.977(7)
Sb2 O1 2.098(7)
Sb2 C19 2.109(11)
Sb2 O3 2.128(7)
Sb4 O15 1.972(7)
Sb4 O10 1.996(7)
Sb4 O11 2.123(7)
Sb4 C55 2.135(11)
Sb4 O14 2.145(6)
Sb4 C49 2.146(10)
Sb3 O8 1.959(7)
Sb3 O5 1.964(7)
Sb3 O6 2.000(7)
Sb3 O2 2.025(7)
Sb3 O1 2.091(7)
Sb3 C13 2.102(10)
Sb5 O18 1.971(7)
Sb5 O12 1.979(7)
Sb5 O10 2.006(7)
Sb5 O13 2.022(7)
Sb5 O11 2.086(7)
Sb5 C61 2.102(11)
Sb1 O9 1.981(7)
Sb1 O6 1.992(7)
Sb1 O1 2.107(7)
Sb1 C7 2.111(12)
Sb1 C1 2.129(11)
Sb1 O3 2.168(7)
Si3 O17 1.627(8)
Si3 O18 1.633(7)
Si3 C85 1.875(11)
Si3 C91 1.888(11)
Si2 O9 1.627(8)
Si2 O8 1.631(8)
Si2 C37 1.862(12)
Si2 C43 1.873(12)
Si4 O12 1.623(8)
Si4 O15 1.626(8)
Si4 C79 1.881(11)
Si4 C73 1.890(11)
Si1 O5 1.622(8)
Si1 O4 1.625(8)
Si1 C25 1.865(12)
Si1 C31 1.876(12)
C61 C66 1.35(2)
C61 C62 1.362(19)
C79 C84 1.362(17)
C79 C80 1.373(18)
C49 C50 1.368(15)
C49 C54 1.395(15)
C30 C29 1.374(17)
C30 C25 1.390(16)
C30 H30 0.9300
C55 C60 1.359(16)
C55 C56 1.396(16)
C60 C59 1.383(17)
C60 H60 0.9300
C68 C69 1.377(18)
C68 C67 1.400(16)
C68 H68 0.9300
C25 C26 1.386(16)
C50 C51 1.403(16)
C50 H50 0.9300
C37 C42 1.388(18)
C37 C38 1.394(18)
C85 C86 1.374(17)
C85 C90 1.389(16)
C73 C74 1.387(18)
C73 C78 1.399(17)
C1 C6 1.361(17)
C1 C2 1.388(16)
C67 C72 1.384(17)
C54 C53 1.384(16)
C54 H54 0.9300
C59 C58 1.367(19)
C59 H59 0.9300
C72 C71 1.399(18)
C72 H72 0.9300
C56 C57 1.391(17)
C56 H56 0.9300
C26 C27 1.384(18)
C26 H26 0.9300
C89 C88 1.364(18)
C89 C90 1.395(16)
C89 H89 0.9300
C2 C3 1.392(16)
C2 H2 0.9300
C90 H90 0.9300
C86 C87 1.385(19)
C86 H86 0.9300
C88 C87 1.36(2)
C88 H88 0.9300
C43 C48 1.363(18)
C43 C44 1.395(19)
C78 C77 1.388(17)
C78 H78 0.9300
C13 C14 1.391(16)
C13 C18 1.400(18)
C31 C32 1.368(16)
C31 C36 1.40(2)
C7 C8 1.35(2)
C7 C12 1.412(19)
C19 C24 1.363(18)
C19 C20 1.406(19)
C91 C96 1.364(18)
C91 C92 1.397(17)
C14 C15 1.347(19)
C14 H14 0.9300
C3 C4 1.372(19)
C3 H3 0.9300
C51 C52 1.398(17)
C51 H51 0.9300
C33 C34 1.37(2)
C33 C32 1.399(18)
C33 H33 0.9300
C92 C93 1.382(19)
C92 H92 0.9300
C27 C28 1.38(2)
C27 H27 0.9300
C94 C93 1.36(2)
C94 C95 1.39(2)
C94 H94 0.9300
C58 C57 1.379(19)
C58 H58 0.9300
C32 H32 0.9300
C4 C5 1.39(2)
C4 H4 0.9300
C52 C53 1.379(18)
C52 H52 0.9300
C93 H93 0.9300
C57 H57 0.9300
C84 C83 1.39(2)
C84 H84 0.9300
C6 C5 1.38(2)
C6 H6 0.9300
C29 C28 1.416(19)
C29 H29 0.9300
C12 C11 1.35(2)
C12 H12 0.9300
C15 C16 1.39(2)
C15 H15 0.9300
C28 H28 0.9300
C24 C23 1.413(19)
C24 H24 0.9300
C34 C35 1.35(2)
C34 H34 0.9300
C71 C70 1.40(2)
C71 H71 0.9300
C70 C69 1.36(2)
C70 H70 0.9300
C16 C17 1.36(2)
C16 H16 0.9300
C80 C81 1.392(18)
C80 H80 0.9300
C53 H53 0.9300
C77 C76 1.36(2)
C77 H77 0.9300
C42 C41 1.36(2)
C42 H42 0.9300
C38 C39 1.35(2)
C38 H38 0.9300
C48 C47 1.39(2)
C48 H48 0.9300
C96 C95 1.394(19)
C96 H96 0.9300
C69 H69 0.9300
C76 C75 1.37(2)
C76 H76 0.9300
C40 C39 1.36(2)
C40 C41 1.37(2)
C40 H40 0.9300
C82 C81 1.34(2)
C82 C83 1.36(2)
C82 H82 0.9300
C81 H81 0.9300
C41 H41 0.9300
C95 H95 0.9300
C45 C44 1.37(2)
C45 C46 1.42(2)
C45 H45 0.9300
C75 C74 1.392(19)
C75 H75 0.9300
C83 H83 0.9300
C74 H74 0.9300
C46 C47 1.35(2)
C46 H46 0.9300
C36 C35 1.38(2)
C36 H36 0.9300
C47 H47 0.9300
C5 H5 0.9300
C39 H39 0.9300
C66 C65 1.43(2)
C66 H66 0.9300
C18 C17 1.389(18)
C18 H18 0.9300
C17 H17 0.9300
C22 C23 1.29(2)
C22 C21 1.34(3)
C22 H22 0.9300
C20 C21 1.43(2)
C20 H20 0.9300
C23 H23 0.9300
C64 C63 1.31(3)
C64 C65 1.37(3)
C64 H64 0.9300
C8 C9 1.39(2)
C8 H8 0.9300
C35 H35 0.9300
C9 C10 1.41(3)
C9 H9 0.9300
C62 C63 1.36(2)
C62 H62 0.9300
C21 H21 0.9300
C11 C10 1.30(3)
C11 H11 0.9300
C10 H10 0.9300
C65 H65 0.9300
C63 H63 0.9300
N1 C132 1.475(16)
N1 C134 1.495(17)
N1 C133 1.518(17)
N2 C139 1.42(2)
N2 C140 1.47(2)
N2 C138 1.56(2)
C133 C136 1.46(2)
C133 H13A 0.9700
C133 H13B 0.9700
C140 C143 1.49(2)
C140 H14A 0.9700
C140 H14B 0.9700
C134 C137 1.510(18)
C134 H13C 0.9700
C134 H13D 0.9700
C132 C135 1.50(2)
C132 H13E 0.9700
C132 H13F 0.9700
C44 H44 0.9300
C143 H14C 0.9600
C143 H14D 0.9600
C143 H14E 0.9600
C135 H13G 0.9600
C135 H13H 0.9600
C135 H13I 0.9600
C139 C142 1.44(2)
C139 H13J 0.9700
C139 H13K 0.9700
C138 C141 1.39(4)
C138 H13L 0.9700
C138 H13M 0.9700
C141 H14F 0.9600
C141 H14G 0.9600
C141 H14H 0.9600
C137 H13N 0.9600
C137 H13O 0.9600
C137 H13P 0.9600
C142 H14I 0.9600
C142 H14J 0.9600
C142 H14K 0.9600
C136 H13Q 0.9600
C136 H13R 0.9600
C136 H13S 0.9600
C87 H87 0.9300
